data_4518013
loop_
_publ_author_name
'Li, Yong-Zhi'
'Wang, Gang-Ding'
'Shi, Wen-Juan'
'Hou, Lei'
'Wang, Yao-Yu'
'Zhu, Zhonghua'

_publ_section_title
;
 Efficient C<sub>2</sub>H<i> <sub>n</sub> </i> Hydrocarbons and VOC
 Adsorption and Separation in an MOF with Lewis Basic and Acidic Decorated
 Active Sites.
;
_journal_issue 37
_journal_name_full 'ACS applied materials &amp; interfaces'
_journal_page_first 41785
_journal_page_last 41793
_journal_paper_doi 10.1021/acsami.0c12992
_journal_volume 12
_journal_year 2020
_chemical_formula_sum 'C24 H14 Co N12 O8'
_chemical_formula_weight 657.40
_space_group_crystal_system orthorhombic
_space_group_IT_number 57
_space_group_name_Hall '-P 2c 2b'
_space_group_name_H-M_alt 'P b c m'
_atom_sites_solution_hydrogens geom
_audit_creation_method SHELXL-2014/7
_cell_angle_alpha 90
_cell_angle_beta 90
_cell_angle_gamma 90
_cell_formula_units_Z 4
_cell_length_a 7.301(5)
_cell_length_b 20.365(15)
_cell_length_c 24.831(18)
_cell_measurement_reflns_used 1232
_cell_measurement_temperature 296(2)
_cell_measurement_theta_max 22.36
_cell_measurement_theta_min 3.19
_cell_volume 3692(5)
_computing_structure_refinement 'SHELXL-2014/7 (Sheldrick, 2014)'
_diffrn_ambient_temperature 296(2)
_diffrn_measured_fraction_theta_full 0.985
_diffrn_measured_fraction_theta_max 0.985
_diffrn_measurement_device_type 'Bruker APEX II CCD'
_diffrn_radiation_type MoK\a
_diffrn_radiation_wavelength 0.71073
_diffrn_reflns_av_R_equivalents 0.1162
_diffrn_reflns_av_unetI/netI 0.0997
_diffrn_reflns_Laue_measured_fraction_full 0.985
_diffrn_reflns_Laue_measured_fraction_max 0.985
_diffrn_reflns_limit_h_max 5
_diffrn_reflns_limit_h_min -8
_diffrn_reflns_limit_k_max 24
_diffrn_reflns_limit_k_min -24
_diffrn_reflns_limit_l_max 29
_diffrn_reflns_limit_l_min -26
_diffrn_reflns_number 14266
_diffrn_reflns_point_group_measured_fraction_full 0.985
_diffrn_reflns_point_group_measured_fraction_max 0.985
_diffrn_reflns_theta_full 25.100
_diffrn_reflns_theta_max 25.100
_diffrn_reflns_theta_min 3.172
_exptl_absorpt_coefficient_mu 0.519
_exptl_absorpt_correction_type multi-scan
_exptl_absorpt_process_details sadabs
_exptl_crystal_colour red
_exptl_crystal_density_diffrn 1.183
_exptl_crystal_description prism
_exptl_crystal_F_000 1332
_exptl_crystal_size_max 0.130
_exptl_crystal_size_mid 0.120
_exptl_crystal_size_min 0.100
_exptl_transmission_factor_max 0.7457
_exptl_transmission_factor_min 0.6405
_refine_diff_density_max 0.394
_refine_diff_density_min -0.480
_refine_diff_density_rms 0.084
_refine_ls_extinction_method none
_refine_ls_goodness_of_fit_ref 1.000
_refine_ls_hydrogen_treatment constr
_refine_ls_matrix_type full
_refine_ls_number_parameters 210
_refine_ls_number_reflns 3323
_refine_ls_number_restraints 0
_refine_ls_restrained_S_all 1.000
_refine_ls_R_factor_all 0.1065
_refine_ls_R_factor_gt 0.0574
_refine_ls_shift/su_max 0.000
_refine_ls_shift/su_mean 0.000
_refine_ls_structure_factor_coef Fsqd
_refine_ls_weighting_details 'w=1/[\s^2^(Fo^2^)+(0.0880P)^2^] where P=(Fo^2^+2Fc^2^)/3'
_refine_ls_weighting_scheme calc
_refine_ls_wR_factor_gt 0.1448
_refine_ls_wR_factor_ref 0.1720
_reflns_Friedel_coverage 0.000
_reflns_number_gt 1946
_reflns_number_total 3323
_reflns_threshold_expression 'I > 2\s(I)'
_cod_data_source_file am0c12992_si_002.cif
_cod_data_source_block co_sq
_cod_depositor_comments 'Adding full bibliography for 4518013.cif.'
_cod_database_code 4518013
_shelx_shelxl_version_number 2014/7
_shelx_space_group_comment
;
The symmetry employed for this shelxl refinement is uniquely defined
by the following loop, which should always be used as a source of
symmetry information in preference to the above space-group names.
They are only intended as comments.
;
_shelx_estimated_absorpt_t_min 0.936
_shelx_estimated_absorpt_t_max 0.950

loop_
_space_group_symop_operation_xyz
'x, y, z'
'-x, -y, z+1/2'
'x, -y+1/2, -z'
'-x, y+1/2, -z+1/2'
'-x, -y, -z'
'x, y, -z-1/2'
'-x, y-1/2, z'
'x, -y-1/2, z-1/2'

loop_
_atom_site_label
_atom_site_type_symbol
_atom_site_fract_x
_atom_site_fract_y
_atom_site_fract_z
_atom_site_U_iso_or_equiv
_atom_site_adp_type
_atom_site_occupancy
_atom_site_site_symmetry_order
_atom_site_calc_flag
_atom_site_refinement_flags_posn
_atom_site_refinement_flags_adp
_atom_site_refinement_flags_occupancy
_atom_site_disorder_assembly
_atom_site_disorder_group
Co1 Co 0.0000 0.0000 0.0000 0.0167(2) Uani 1 2 d S . P . .
O1 O 0.1638(4) 0.08494(12) -0.00104(11) 0.0225(7) Uani 1 1 d . . . . .
O2 O 0.0576(4) 0.13917(14) -0.07238(12) 0.0342(8) Uani 1 1 d . . . . .
O3 O -0.1020(6) 0.21006(17) 0.10801(14) 0.0554(11) Uani 1 1 d . . . . .
O4 O 0.0618(6) 0.28432(18) 0.15347(14) 0.0550(11) Uani 1 1 d . . . . .
H4 H 0.0644 0.3029 0.1242 0.083 Uiso 1 1 calc R U . . .
N1 N 0.7572(5) 0.05488(15) -0.01919(14) 0.0227(8) Uani 1 1 d . . . . .
N2 N 0.5244(6) 0.0957(2) -0.06728(17) 0.0440(12) Uani 1 1 d . . . . .
N3 N 0.5615(5) 0.13552(16) -0.02492(14) 0.0211(8) Uani 1 1 d . . . . .
N4 N -0.0519(5) 0.02537(18) 0.08186(13) 0.0231(9) Uani 1 1 d . . . . .
N5 N -0.2135(6) 0.0323(2) 0.15771(15) 0.0427(12) Uani 1 1 d . . . . .
N6 N -0.0857(6) 0.08132(17) 0.15548(13) 0.0285(9) Uani 1 1 d . . . . .
C1 C 0.1545(6) 0.13414(19) -0.03199(16) 0.0205(10) Uani 1 1 d . . . . .
C2 C 0.2696(6) 0.19338(19) -0.01567(16) 0.0217(10) Uani 1 1 d . . . . .
C3 C 0.1768(8) 0.2500 0.0000 0.0214(13) Uani 1 2 d S T P . .
H3 H 0.0494 0.2500 0.0000 0.026 Uiso 1 2 calc R U P . .
C4 C 0.4586(6) 0.1935(2) -0.01372(18) 0.0233(11) Uani 1 1 d . . . . .
C5 C 0.5546(9) 0.2500 0.0000 0.0281(15) Uani 1 2 d S T P . .
H5 H 0.6819 0.2500 0.0000 0.034 Uiso 1 2 calc R U P . .
C6 C 0.6452(7) 0.0486(2) -0.0622(2) 0.0404(13) Uani 1 1 d . . . . .
H6 H 0.6532 0.0136 -0.0862 0.048 Uiso 1 1 calc R U . . .
C7 C 0.6999(6) 0.1096(2) 0.00307(18) 0.0285(11) Uani 1 1 d . . . . .
H7 H 0.7491 0.1279 0.0342 0.034 Uiso 1 1 calc R U . . .
C8 C -0.0247(8) 0.2281(2) 0.14871(19) 0.0346(13) Uani 1 1 d . . . . .
C9 C -0.0252(7) 0.1892(2) 0.20059(17) 0.0316(12) Uani 1 1 d . . . . .
C10 C -0.0028(10) 0.2205(3) 0.2500 0.0313(16) Uani 1 2 d S T P . .
H10 H 0.0288 0.2647 0.2500 0.038 Uiso 1 2 calc R U P . .
C11 C -0.0616(7) 0.1216(2) 0.20193(17) 0.0287(11) Uani 1 1 d . . . . .
C12 C -0.0751(10) 0.0883(3) 0.2500 0.0345(17) Uani 1 2 d S T P . .
H12 H -0.0933 0.0431 0.2500 0.041 Uiso 1 2 calc R U P . .
C13 C -0.1860(7) 0.0010(2) 0.11253(18) 0.0371(12) Uani 1 1 d . . . . .
H13 H -0.2547 -0.0354 0.1025 0.044 Uiso 1 1 calc R U . . .
C14 C 0.0110(7) 0.0755(2) 0.11042(17) 0.0301(11) Uani 1 1 d . . . . .
H14 H 0.1080 0.1025 0.1004 0.036 Uiso 1 1 calc R U . . .

loop_
_atom_site_aniso_label
_atom_site_aniso_U_11
_atom_site_aniso_U_22
_atom_site_aniso_U_33
_atom_site_aniso_U_23
_atom_site_aniso_U_13
_atom_site_aniso_U_12
Co1 0.0248(4) 0.0081(4) 0.0171(4) -0.0006(3) 0.0003(4) 0.0010(4)
O1 0.0320(17) 0.0089(14) 0.0267(16) 0.0035(13) -0.0063(14) -0.0039(13)
O2 0.042(2) 0.0231(18) 0.0376(19) 0.0110(15) -0.0184(15) -0.0114(16)
O3 0.095(3) 0.042(2) 0.029(2) 0.0041(17) -0.008(2) -0.008(2)
O4 0.093(3) 0.037(2) 0.035(2) 0.0124(17) -0.004(2) -0.026(2)
N1 0.026(2) 0.0123(18) 0.0301(19) -0.0019(16) -0.0029(17) 0.0037(16)
N2 0.050(3) 0.032(2) 0.050(3) -0.019(2) -0.018(2) 0.017(2)
N3 0.0167(19) 0.0117(18) 0.035(2) -0.0064(17) -0.0013(16) 0.0051(16)
N4 0.032(2) 0.0197(19) 0.0176(19) -0.0054(16) 0.0026(16) -0.0001(17)
N5 0.055(3) 0.038(3) 0.034(2) -0.011(2) 0.010(2) -0.020(2)
N6 0.048(3) 0.022(2) 0.0164(19) -0.0024(16) 0.0039(17) -0.005(2)
C1 0.027(2) 0.009(2) 0.026(2) -0.0019(19) 0.004(2) 0.0037(19)
C2 0.025(2) 0.011(2) 0.029(2) 0.0040(18) -0.0015(19) -0.0019(19)
C3 0.019(3) 0.011(3) 0.033(3) -0.003(3) 0.000 0.000
C4 0.026(3) 0.008(2) 0.035(3) 0.0006(18) -0.0022(19) 0.0052(18)
C5 0.018(3) 0.023(4) 0.043(4) -0.003(3) 0.000 0.000
C6 0.041(3) 0.028(3) 0.052(3) -0.019(2) -0.018(3) 0.017(2)
C7 0.030(3) 0.021(2) 0.034(3) -0.004(2) -0.004(2) 0.008(2)
C8 0.054(4) 0.026(3) 0.023(3) 0.001(2) 0.003(2) 0.004(3)
C9 0.048(3) 0.022(3) 0.024(2) 0.002(2) 0.002(2) -0.002(2)
C10 0.047(4) 0.020(3) 0.027(3) 0.000 0.000 -0.004(3)
C11 0.042(3) 0.024(3) 0.021(2) -0.0063(19) -0.001(2) 0.003(2)
C12 0.060(5) 0.020(4) 0.023(3) 0.000 0.000 0.003(4)
C13 0.049(3) 0.028(3) 0.035(3) -0.011(2) 0.009(2) -0.016(3)
C14 0.043(3) 0.022(3) 0.026(3) 0.001(2) 0.006(2) 0.001(2)

loop_
_atom_type_symbol
_atom_type_description
_atom_type_scat_dispersion_real
_atom_type_scat_dispersion_imag
_atom_type_scat_source
C C 0.0033 0.0016 'International Tables Vol C Tables 4.2.6.8 and 6.1.1.4'
H H 0.0000 0.0000 'International Tables Vol C Tables 4.2.6.8 and 6.1.1.4'
Co Co 0.3494 0.9721 'International Tables Vol C Tables 4.2.6.8 and 6.1.1.4'
N N 0.0061 0.0033 'International Tables Vol C Tables 4.2.6.8 and 6.1.1.4'
O O 0.0106 0.0060 'International Tables Vol C Tables 4.2.6.8 and 6.1.1.4'

loop_
_geom_angle_atom_site_label_1
_geom_angle_atom_site_label_2
_geom_angle_atom_site_label_3
_geom_angle
_geom_angle_site_symmetry_1
_geom_angle_site_symmetry_3
_geom_angle_publ_flag
O1 Co1 O1 180.00(8) 5 . ?
O1 Co1 N4 85.03(12) 5 5 ?
O1 Co1 N4 94.97(12) . 5 ?
O1 Co1 N4 94.97(12) 5 . ?
O1 Co1 N4 85.03(12) . . ?
N4 Co1 N4 180.00(5) 5 . ?
O1 Co1 N1 87.78(13) 5 1_455 ?
O1 Co1 N1 92.22(13) . 1_455 ?
N4 Co1 N1 93.51(14) 5 1_455 ?
N4 Co1 N1 86.49(14) . 1_455 ?
O1 Co1 N1 92.22(13) 5 5_655 ?
O1 Co1 N1 87.78(13) . 5_655 ?
N4 Co1 N1 86.49(14) 5 5_655 ?
N4 Co1 N1 93.51(14) . 5_655 ?
N1 Co1 N1 180.0(3) 1_455 5_655 ?
C1 O1 Co1 128.9(3) . . ?
C8 O4 H4 109.5 . . ?
C7 N1 C6 102.7(4) . . ?
C7 N1 Co1 127.7(3) . 1_655 ?
C6 N1 Co1 128.7(3) . 1_655 ?
C6 N2 N3 103.2(4) . . ?
C7 N3 N2 108.6(3) . . ?
C7 N3 C4 128.6(4) . . ?
N2 N3 C4 122.7(3) . . ?
C14 N4 C13 103.6(4) . . ?
C14 N4 Co1 129.5(3) . . ?
C13 N4 Co1 125.7(3) . . ?
C13 N5 N6 102.5(4) . . ?
C14 N6 N5 109.4(4) . . ?
C14 N6 C11 131.8(4) . . ?
N5 N6 C11 118.1(3) . . ?
O2 C1 O1 126.3(4) . . ?
O2 C1 C2 117.8(4) . . ?
O1 C1 C2 115.8(4) . . ?
C4 C2 C3 118.4(4) . . ?
C4 C2 C1 124.1(4) . . ?
C3 C2 C1 117.4(4) . . ?
C2 C3 C2 121.8(6) 3 . ?
C2 C3 H3 119.1 3 . ?
C2 C3 H3 119.1 . . ?
C2 C4 C5 120.9(4) . . ?
C2 C4 N3 121.3(4) . . ?
C5 C4 N3 117.8(4) . . ?
C4 C5 C4 119.5(6) 3 . ?
C4 C5 H5 120.3 3 . ?
C4 C5 H5 120.3 . . ?
N2 C6 N1 114.5(4) . . ?
N2 C6 H6 122.8 . . ?
N1 C6 H6 122.8 . . ?
N1 C7 N3 111.0(4) . . ?
N1 C7 H7 124.5 . . ?
N3 C7 H7 124.5 . . ?
O3 C8 O4 124.2(4) . . ?
O3 C8 C9 123.3(5) . . ?
O4 C8 C9 112.4(4) . . ?
C10 C9 C11 116.8(4) . . ?
C10 C9 C8 120.7(4) . . ?
C11 C9 C8 122.3(4) . . ?
C9 C10 C9 123.6(6) 6_556 . ?
C9 C10 H10 118.2 6_556 . ?
C9 C10 H10 118.2 . . ?
C12 C11 C9 121.1(4) . . ?
C12 C11 N6 114.2(4) . . ?
C9 C11 N6 124.6(4) . . ?
C11 C12 C11 120.4(6) . 6_556 ?
C11 C12 H12 119.8 . . ?
C11 C12 H12 119.8 6_556 . ?
N5 C13 N4 114.9(4) . . ?
N5 C13 H13 122.5 . . ?
N4 C13 H13 122.5 . . ?
N4 C14 N6 109.6(4) . . ?
N4 C14 H14 125.2 . . ?
N6 C14 H14 125.2 . . ?

loop_
_geom_bond_atom_site_label_1
_geom_bond_atom_site_label_2
_geom_bond_distance
_geom_bond_site_symmetry_2
_geom_bond_publ_flag
Co1 O1 2.103(3) 5 ?
Co1 O1 2.103(3) . ?
Co1 N4 2.131(4) 5 ?
Co1 N4 2.131(4) . ?
Co1 N1 2.149(4) 1_455 ?
Co1 N1 2.149(4) 5_655 ?
O1 C1 1.265(5) . ?
O2 C1 1.231(5) . ?
O3 C8 1.214(6) . ?
O4 C8 1.313(6) . ?
O4 H4 0.8200 . ?
N1 C7 1.313(5) . ?
N1 C6 1.351(6) . ?
N1 Co1 2.149(4) 1_655 ?
N2 C6 1.310(6) . ?
N2 N3 1.356(5) . ?
N3 C7 1.335(5) . ?
N3 C4 1.426(5) . ?
N4 C14 1.325(6) . ?
N4 C13 1.336(5) . ?
N5 C13 1.306(5) . ?
N5 N6 1.367(5) . ?
N6 C14 1.328(5) . ?
N6 C11 1.426(5) . ?
C1 C2 1.525(6) . ?
C2 C4 1.380(6) . ?
C2 C3 1.393(5) . ?
C3 C2 1.393(5) 3 ?
C3 H3 0.9300 . ?
C4 C5 1.391(5) . ?
C5 C4 1.391(5) 3 ?
C5 H5 0.9300 . ?
C6 H6 0.9300 . ?
C7 H7 0.9300 . ?
C8 C9 1.512(6) . ?
C9 C10 1.392(5) . ?
C9 C11 1.403(6) . ?
C10 C9 1.392(5) 6_556 ?
C10 H10 0.9300 . ?
C11 C12 1.376(5) . ?
C12 C11 1.376(5) 6_556 ?
C12 H12 0.9300 . ?
C13 H13 0.9300 . ?
C14 H14 0.9300 . ?
